data_4125706
loop_
_publ_author_name
'Saha, Subhankar'
'Desiraju, Gautam R.'

_publ_section_title
;
 Crystal Engineering of Hand-Twisted Helical Crystals.
;
_journal_issue 5
_journal_name_full 'Journal of the American Chemical Society'
_journal_page_first 1975
_journal_page_last 1983
_journal_paper_doi 10.1021/jacs.6b11835
_journal_volume 139
_journal_year 2017
_chemical_formula_sum 'C13 H8 Cl N O4'
_chemical_formula_weight 277.65
_chemical_name_systematic
;
 ?
;
_space_group_IT_number 19
_symmetry_cell_setting orthorhombic
_symmetry_space_group_name_Hall 'P 2ac 2ab'
_symmetry_space_group_name_H-M 'P 21 21 21'
_atom_sites_solution_hydrogens geom
_atom_sites_solution_primary direct
_atom_sites_solution_secondary difmap
_audit_creation_method SHELXL-97
_cell_angle_alpha 90.00
_cell_angle_beta 90.00
_cell_angle_gamma 90.00
_cell_formula_units_Z 4
_cell_length_a 3.798(3)
_cell_length_b 11.703(9)
_cell_length_c 27.12(2)
_cell_measurement_reflns_used 3716
_cell_measurement_temperature 150(2)
_cell_measurement_theta_max 33.7
_cell_measurement_theta_min 2.8
_cell_volume 1205.4(16)
_computing_cell_refinement
;
CrystalClear-SM Expert 2.0 rc14 (Rigaku, 2009)
;
_computing_data_collection
;
CrystalClear-SM Expert 2.0 rc14 (Rigaku, 2009)
;
_computing_data_reduction
;
CrystalClear-SM Expert 2.0 rc14 (Rigaku, 2009)
;
_computing_structure_refinement 'SHELXL-97 (Sheldrick, 2008)'
_computing_structure_solution 'SHELXL-97 (Sheldrick, 2008)'
_diffrn_ambient_temperature 150(2)
_diffrn_detector_area_resol_mean 13.6612
_diffrn_measured_fraction_theta_full 0.997
_diffrn_measured_fraction_theta_max 0.997
_diffrn_measurement_device
;
XtaLABmini: Fixed Chi 2 circle
;
_diffrn_measurement_device_type
;
Rigaku Mercury375R (2x2 bin mode)
;
_diffrn_measurement_method 'profile data from \w-scans'
_diffrn_radiation_monochromator graphite
_diffrn_radiation_source 'fine-focus sealed tube'
_diffrn_radiation_type MoK\a
_diffrn_radiation_wavelength 0.71073
_diffrn_reflns_av_R_equivalents 0.1256
_diffrn_reflns_av_sigmaI/netI 0.0728
_diffrn_reflns_limit_h_max 4
_diffrn_reflns_limit_h_min -4
_diffrn_reflns_limit_k_max 14
_diffrn_reflns_limit_k_min -14
_diffrn_reflns_limit_l_max 33
_diffrn_reflns_limit_l_min -33
_diffrn_reflns_number 9764
_diffrn_reflns_theta_full 26.00
_diffrn_reflns_theta_max 26.00
_diffrn_reflns_theta_min 1.50
_exptl_absorpt_coefficient_mu 0.326
_exptl_absorpt_correction_T_max 0.9681
_exptl_absorpt_correction_T_min 0.9347
_exptl_absorpt_correction_type multi-scan
_exptl_absorpt_process_details 'Jacobson, R. (1998) Private communication'
_exptl_crystal_colour Colourless
_exptl_crystal_density_diffrn 1.530
_exptl_crystal_density_method 'not measured'
_exptl_crystal_description Needle
_exptl_crystal_F_000 568
_exptl_crystal_size_max 0.21
_exptl_crystal_size_mid 0.12
_exptl_crystal_size_min 0.10
_refine_diff_density_max 0.327
_refine_diff_density_min -0.319
_refine_diff_density_rms 0.075
_refine_ls_abs_structure_details 'Flack H D (1983), Acta Cryst. A39, 876-881'
_refine_ls_abs_structure_Flack 0.02(11)
_refine_ls_extinction_method none
_refine_ls_goodness_of_fit_ref 1.092
_refine_ls_hydrogen_treatment mixed
_refine_ls_matrix_type full
_refine_ls_number_parameters 172
_refine_ls_number_reflns 2358
_refine_ls_number_restraints 0
_refine_ls_restrained_S_all 1.092
_refine_ls_R_factor_all 0.0519
_refine_ls_R_factor_gt 0.0478
_refine_ls_shift/su_max 0.003
_refine_ls_shift/su_mean 0.001
_refine_ls_structure_factor_coef Fsqd
_refine_ls_weighting_details 'calc w=1/[\s^2^(Fo^2^)+(0.0525P)^2^+0.6023P] where P=(Fo^2^+2Fc^2^)/3'
_refine_ls_weighting_scheme calc
_refine_ls_wR_factor_gt 0.1163
_refine_ls_wR_factor_ref 0.1382
_reflns_number_gt 2207
_reflns_number_total 2358
_reflns_threshold_expression >2\s(I)
_cod_data_source_file ja6b11835_si_004.cif
_cod_data_source_block 4b
_cod_original_cell_volume 1205.4(17)
_cod_original_sg_symbol_H-M P212121
_cod_database_code 4125706

loop_
_symmetry_equiv_pos_as_xyz
'x, y, z'
'-x+1/2, -y, z+1/2'
'-x, y+1/2, -z+1/2'
'x+1/2, -y+1/2, -z'

loop_
_atom_site_label
_atom_site_type_symbol
_atom_site_fract_x
_atom_site_fract_y
_atom_site_fract_z
_atom_site_U_iso_or_equiv
_atom_site_adp_type
_atom_site_occupancy
_atom_site_symmetry_multiplicity
_atom_site_calc_flag
_atom_site_refinement_flags
C002 C 0.9396(8) -0.1516(3) 0.05215(11) 0.0282(6) Uani 1 1 d .
H002 H 1.0541 -0.2059 0.0316 0.034 Uiso 1 1 calc R
C003 C 0.9997(8) -0.4778(2) 0.13438(10) 0.0249(6) Uani 1 1 d .
C004 C 1.0405(9) -0.6824(3) 0.14456(11) 0.0305(7) Uani 1 1 d .
H004 H 1.0047 -0.7579 0.1328 0.037 Uiso 1 1 calc R
C005 C 0.8726(8) -0.1755(3) 0.10116(11) 0.0271(6) Uani 1 1 d .
C006 C 1.2492(9) -0.5541(3) 0.20942(11) 0.0319(7) Uani 1 1 d .
H006 H 1.3534 -0.5439 0.2410 0.038 Uiso 1 1 calc R
C007 C 1.1881(8) -0.6632(3) 0.19067(11) 0.0301(7) Uani 1 1 d .
C008 C 1.1535(9) -0.4607(3) 0.18074(11) 0.0307(7) Uani 1 1 d .
H008 H 1.1923 -0.3854 0.1926 0.037 Uiso 1 1 calc R
C009 C 0.8791(8) -0.3796(3) 0.10369(11) 0.0283(6) Uani 1 1 d .
C010 C 0.9465(8) -0.5886(3) 0.11605(10) 0.0294(6) Uani 1 1 d .
H010 H 0.8466 -0.5994 0.0843 0.035 Uiso 1 1 calc R
C012 C 0.6720(8) 0.0322(3) 0.06431(11) 0.0268(6) Uani 1 1 d .
C014 C 0.8353(8) -0.0459(3) 0.03363(11) 0.0301(7) Uani 1 1 d .
H014 H 0.8762 -0.0276 0.0000 0.036 Uiso 1 1 calc R
C016 C 0.6090(9) 0.0076(3) 0.11334(11) 0.0308(7) Uani 1 1 d .
H016 H 0.4977 0.0621 0.1341 0.037 Uiso 1 1 calc R
C017 C 0.7109(9) -0.0982(3) 0.13198(11) 0.0317(7) Uani 1 1 d .
H017 H 0.6692 -0.1169 0.1656 0.038 Uiso 1 1 calc R
N1 N 1.2885(9) -0.7621(3) 0.22113(10) 0.0384(7) Uani 1 1 d .
O1 O 0.9865(6) -0.27903(18) 0.12307(7) 0.0319(5) Uani 1 1 d .
O2 O 0.6994(7) -0.3887(2) 0.06754(8) 0.0413(6) Uani 1 1 d .
O3 O 1.1927(9) -0.8576(2) 0.20791(10) 0.0549(8) Uani 1 1 d .
O4 O 1.4661(9) -0.7436(2) 0.25818(9) 0.0552(8) Uani 1 1 d .
Cl1 Cl 0.5381(2) 0.16284(7) 0.04017(3) 0.0380(2) Uani 1 1 d .

loop_
_atom_site_aniso_label
_atom_site_aniso_U_11
_atom_site_aniso_U_22
_atom_site_aniso_U_33
_atom_site_aniso_U_23
_atom_site_aniso_U_13
_atom_site_aniso_U_12
C002 0.0302(13) 0.0268(15) 0.0277(13) -0.0024(11) 0.0037(12) 0.0001(13)
C003 0.0279(13) 0.0213(14) 0.0254(12) 0.0008(11) -0.0002(12) -0.0013(13)
C004 0.0399(16) 0.0237(15) 0.0278(14) -0.0035(11) 0.0017(14) 0.0005(14)
C005 0.0310(14) 0.0240(15) 0.0262(13) 0.0019(12) -0.0064(11) 0.0001(13)
C006 0.0391(16) 0.0334(17) 0.0231(13) -0.0012(12) -0.0036(13) 0.0047(14)
C007 0.0345(14) 0.0298(16) 0.0260(14) 0.0049(12) 0.0036(12) 0.0073(14)
C008 0.0358(15) 0.0295(17) 0.0269(14) -0.0057(12) -0.0039(13) -0.0010(14)
C009 0.0329(14) 0.0268(16) 0.0252(13) -0.0004(12) -0.0025(12) -0.0030(13)
C010 0.0358(15) 0.0276(16) 0.0249(13) -0.0035(12) -0.0025(13) -0.0038(13)
C012 0.0278(13) 0.0235(15) 0.0290(14) 0.0048(11) 0.0001(11) -0.0029(13)
C014 0.0330(14) 0.0326(17) 0.0247(13) 0.0001(12) 0.0032(12) -0.0031(13)
C016 0.0371(16) 0.0261(16) 0.0292(14) -0.0029(12) 0.0050(12) 0.0008(13)
C017 0.0419(16) 0.0301(17) 0.0230(13) -0.0005(12) 0.0030(13) -0.0059(15)
N1 0.0532(17) 0.0334(16) 0.0285(13) 0.0055(11) 0.0104(13) 0.0137(14)
O1 0.0435(12) 0.0209(11) 0.0312(10) -0.0010(8) -0.0120(10) -0.0010(11)
O2 0.0568(15) 0.0317(13) 0.0354(12) 0.0007(10) -0.0218(11) -0.0074(12)
O3 0.095(2) 0.0287(14) 0.0414(14) 0.0052(11) 0.0080(15) 0.0066(15)
O4 0.081(2) 0.0506(16) 0.0336(12) 0.0089(11) -0.0118(15) 0.0194(16)
Cl1 0.0422(4) 0.0265(4) 0.0454(4) 0.0082(3) 0.0001(4) 0.0025(3)

loop_
_atom_type_symbol
_atom_type_description
_atom_type_scat_dispersion_real
_atom_type_scat_dispersion_imag
_atom_type_scat_source
C C 0.0033 0.0016 'International Tables Vol C Tables 4.2.6.8 and 6.1.1.4'
H H 0.0000 0.0000 'International Tables Vol C Tables 4.2.6.8 and 6.1.1.4'
N N 0.0061 0.0033 'International Tables Vol C Tables 4.2.6.8 and 6.1.1.4'
O O 0.0106 0.0060 'International Tables Vol C Tables 4.2.6.8 and 6.1.1.4'
Cl Cl 0.1484 0.1585 'International Tables Vol C Tables 4.2.6.8 and 6.1.1.4'

loop_
_geom_angle_atom_site_label_1
_geom_angle_atom_site_label_2
_geom_angle_atom_site_label_3
_geom_angle
C005 C002 C014 118.3(3)
C005 C002 H002 120.8
C014 C002 H002 120.8
C008 C003 C010 120.7(3)
C008 C003 C009 121.3(3)
C010 C003 C009 118.0(3)
C010 C004 C007 118.5(3)
C010 C004 H004 120.8
C007 C004 H004 120.8
C017 C005 C002 122.2(3)
C017 C005 O1 116.3(3)
C002 C005 O1 121.4(3)
C008 C006 C007 118.2(3)
C008 C006 H006 120.9
C007 C006 H006 120.9
C004 C007 C006 123.0(3)
C004 C007 N1 118.8(3)
C006 C007 N1 118.2(3)
C006 C008 C003 119.9(3)
C006 C008 H008 120.0
C003 C008 H008 120.0
O2 C009 O1 124.5(3)
O2 C009 C003 124.3(3)
O1 C009 C003 111.2(2)
C004 C010 C003 119.7(3)
C004 C010 H010 120.1
C003 C010 H010 120.1
C016 C012 C014 121.2(3)
C016 C012 Cl1 119.7(3)
C014 C012 Cl1 119.1(2)
C012 C014 C002 119.9(3)
C012 C014 H014 120.1
C002 C014 H014 120.1
C012 C016 C017 119.1(3)
C012 C016 H016 120.4
C017 C016 H016 120.4
C005 C017 C016 119.2(3)
C005 C017 H017 120.4
C016 C017 H017 120.4
O3 N1 O4 124.1(3)
O3 N1 C007 118.4(3)
O4 N1 C007 117.5(3)
C009 O1 C005 119.3(2)

loop_
_geom_bond_atom_site_label_1
_geom_bond_atom_site_label_2
_geom_bond_distance
C002 C005 1.382(4)
C002 C014 1.392(5)
C002 H002 0.9500
C003 C008 1.400(4)
C003 C010 1.403(4)
C003 C009 1.491(4)
C004 C010 1.389(4)
C004 C007 1.389(4)
C004 H004 0.9500
C005 C017 1.376(5)
C005 O1 1.417(4)
C006 C008 1.390(5)
C006 C007 1.393(5)
C006 H006 0.9500
C007 N1 1.472(4)
C008 H008 0.9500
C009 O2 1.199(4)
C009 O1 1.352(4)
C010 H010 0.9500
C012 C016 1.381(4)
C012 C014 1.383(5)
C012 Cl1 1.739(3)
C014 H014 0.9500
C016 C017 1.392(5)
C016 H016 0.9500
C017 H017 0.9500
N1 O3 1.229(4)
N1 O4 1.229(4)

loop_
_geom_torsion_atom_site_label_1
_geom_torsion_atom_site_label_2
_geom_torsion_atom_site_label_3
_geom_torsion_atom_site_label_4
_geom_torsion
C014 C002 C005 C017 -0.7(5)
C014 C002 C005 O1 -176.9(3)
C010 C004 C007 C006 -0.6(5)
C010 C004 C007 N1 180.0(3)
C008 C006 C007 C004 0.8(5)
C008 C006 C007 N1 -179.8(3)
C007 C006 C008 C003 0.1(5)
C010 C003 C008 C006 -1.1(5)
C009 C003 C008 C006 177.2(3)
C008 C003 C009 O2 -168.2(3)
C010 C003 C009 O2 10.2(5)
C008 C003 C009 O1 9.3(4)
C010 C003 C009 O1 -172.4(3)
C007 C004 C010 C003 -0.4(5)
C008 C003 C010 C004 1.3(5)
C009 C003 C010 C004 -177.1(3)
C016 C012 C014 C002 -0.1(5)
Cl1 C012 C014 C002 -179.1(2)
C005 C002 C014 C012 0.6(4)
C014 C012 C016 C017 -0.3(5)
Cl1 C012 C016 C017 178.7(2)
C002 C005 C017 C016 0.3(5)
O1 C005 C017 C016 176.7(3)
C012 C016 C017 C005 0.2(5)
C004 C007 N1 O3 -10.3(5)
C006 C007 N1 O3 170.3(3)
C004 C007 N1 O4 169.2(3)
C006 C007 N1 O4 -10.2(4)
O2 C009 O1 C005 2.5(5)
C003 C009 O1 C005 -174.9(3)
C017 C005 O1 C009 125.7(3)
C002 C005 O1 C009 -57.9(4)
